data_1527319
loop_
_publ_author_name
'Dwight, A.E.'

_publ_section_title
;
 A study of the uranium-aluminum-silicon system
;
_journal_name_full 'Argonne National Laboratory Reports'
_journal_page_first 1
_journal_page_last 36
_journal_volume 1982
_journal_year 1982
_chemical_formula_sum 'Si2 U'
_chemical_name_systematic 'U Si2'
_space_group_IT_number 191
_symmetry_space_group_name_Hall '-P 6 2'
_symmetry_space_group_name_H-M 'P 6/m m m'
_cell_angle_alpha 90
_cell_angle_beta 90
_cell_angle_gamma 120
_cell_formula_units_Z 1
_cell_length_a 3.839
_cell_length_b 3.839
_cell_length_c 4.072
_cell_volume 51.973
_citation_journal_id_ASTM ANLPDQ
_cod_data_source_file Dwight_ANLPDQ_1982_41.cif
_cod_data_source_block Si2U1
_cod_original_cell_volume 51.97262
_cod_original_formula_sum 'Si2 U1'
_cod_database_code 1527319

loop_
_symmetry_equiv_pos_as_xyz
x,y,z
x-y,x,z
-y,x-y,z
-x,-y,z
-x+y,-x,z
y,-x+y,z
-y,-x,-z
x-y,-y,-z
x,x-y,-z
y,x,-z
-x+y,y,-z
-x,-x+y,-z
-x,-y,-z
-x+y,-x,-z
y,-x+y,-z
x,y,-z
x-y,x,-z
-y,x-y,-z
y,x,z
-x+y,y,z
-x,-x+y,z
-y,-x,z
x-y,-y,z
x,x-y,z

loop_
_atom_site_label
_atom_site_type_symbol
_atom_site_fract_x
_atom_site_fract_y
_atom_site_fract_z
_atom_site_occupancy
_atom_site_U_iso_or_equiv
Si1 Si 0.3333 0.6667 0.5 1 0.0
U1 U 0 0 0 1 0.0
